data_7060419
loop_
_publ_author_name
'Jiang, Qin'
'Yang, Xinda'
'Xiang, Pan'
'Dudek, Marta'
'Matczyszyn, Katarzyna'
'Samoc, Marek'
'Tian, Xiaohe'
'Zhang, Qiong'
'Luo, Yuhui'
'Wang, Daqi'
'Shi, Pengfei'

_publ_section_title
;
 Self-assembled heterometallic complexes showing enhanced two-photon
 absorption and their distribution in living cells
;
_journal_issue 11
_journal_name_full 'New Journal of Chemistry'
_journal_page_first 4994
_journal_page_last 5001
_journal_paper_doi 10.1039/D0NJ05219A
_journal_volume 45
_journal_year 2021
_chemical_formula_moiety 'C50 H36 N10  Pt Ru, 4(F6 P).[+3(C4 H10 O) +2(H2 O)]'
_chemical_formula_sum 'C62 H70 F24 N10 O5 P4 Pt Ru'
_chemical_formula_weight 1911.32
_chemical_name_common RuPt
_space_group_crystal_system orthorhombic
_space_group_IT_number 62
_space_group_name_Hall '-P 2ac 2n'
_space_group_name_H-M_alt 'P n m a'
_atom_sites_solution_hydrogens geom
_atom_sites_solution_primary direct
_atom_sites_solution_secondary difmap
_audit_creation_method SHELXL-2016/6
_audit_update_record
;
2021-01-22 deposited with the CCDC.	2021-01-27 downloaded from the CCDC.
;
_cell_angle_alpha 90
_cell_angle_beta 90
_cell_angle_gamma 90
_cell_formula_units_Z 8
_cell_length_a 28.21(2)
_cell_length_b 59.04(4)
_cell_length_c 8.653(7)
_cell_measurement_reflns_used 2562
_cell_measurement_temperature 298(2)
_cell_measurement_theta_max 26.257
_cell_measurement_theta_min 2.388
_cell_volume 14412(18)
_computing_cell_refinement 'SMART(Bruker, 2000)'
_computing_data_collection 'SMART(Bruker, 2000)'
_computing_data_reduction 'SMART(Bruker, 2000)'
_computing_molecular_graphics 'SHELXTL, DIAMOND 3.0'
_computing_publication_material SHELXTL
_computing_structure_refinement 'SHELXL-2016/6 (Sheldrick, 2016)'
_computing_structure_solution 'SHELXL-2014/7 (Sheldrick, 2014)'
_diffrn_ambient_temperature 298(2)
_diffrn_measured_fraction_theta_full 0.994
_diffrn_measured_fraction_theta_max 0.994
_diffrn_measurement_device_type 'CCD area detector'
_diffrn_measurement_method 'phi and omega scans'
_diffrn_radiation_type MoK\a
_diffrn_radiation_wavelength 0.71073
_diffrn_reflns_av_R_equivalents 0.2189
_diffrn_reflns_av_unetI/netI 0.2701
_diffrn_reflns_Laue_measured_fraction_full 0.994
_diffrn_reflns_Laue_measured_fraction_max 0.994
_diffrn_reflns_limit_h_max 33
_diffrn_reflns_limit_h_min -27
_diffrn_reflns_limit_k_max 70
_diffrn_reflns_limit_k_min -48
_diffrn_reflns_limit_l_max 9
_diffrn_reflns_limit_l_min -10
_diffrn_reflns_number 71293
_diffrn_reflns_point_group_measured_fraction_full 0.994
_diffrn_reflns_point_group_measured_fraction_max 0.994
_diffrn_reflns_theta_full 25.019
_diffrn_reflns_theta_max 25.019
_diffrn_reflns_theta_min 2.571
_exptl_absorpt_coefficient_mu 2.355
_exptl_absorpt_correction_T_max 0.9115
_exptl_absorpt_correction_T_min 0.6247
_exptl_absorpt_correction_type multi-scan
_exptl_absorpt_process_details sadabs
_exptl_crystal_colour red
_exptl_crystal_density_diffrn 1.762
_exptl_crystal_density_method 'not measured'
_exptl_crystal_description block
_exptl_crystal_F_000 7600
_exptl_crystal_size_max 0.220
_exptl_crystal_size_mid 0.100
_exptl_crystal_size_min 0.040
_refine_diff_density_max 0.767
_refine_diff_density_min -0.603
_refine_diff_density_rms 0.103
_refine_ls_extinction_method none
_refine_ls_goodness_of_fit_ref 0.982
_refine_ls_hydrogen_treatment constr
_refine_ls_matrix_type full
_refine_ls_number_parameters 850
_refine_ls_number_reflns 12790
_refine_ls_number_restraints 707
_refine_ls_restrained_S_all 1.020
_refine_ls_R_factor_all 0.2298
_refine_ls_R_factor_gt 0.0882
_refine_ls_shift/su_max 0.002
_refine_ls_shift/su_mean 0.000
_refine_ls_structure_factor_coef Fsqd
_refine_ls_weighting_details 'w=1/[\s^2^(Fo^2^)+(0.0032P)^2^] where P=(Fo^2^+2Fc^2^)/3'
_refine_ls_weighting_scheme calc
_refine_ls_wR_factor_gt 0.1158
_refine_ls_wR_factor_ref 0.1332
_reflns_Friedel_coverage 0.000
_reflns_number_gt 3729
_reflns_number_total 12790
_reflns_threshold_expression 'I > 2\s(I)'
_cod_data_source_file d0nj05219a2.cif
_cod_data_source_block 190413a_sq
_cod_depositor_comments 'Adding full bibliography for 7060417--7060420.cif.'
_cod_database_code 7060419
_shelx_shelxl_version_number 2016/6
_shelx_space_group_comment
;
The symmetry employed for this shelxl refinement is uniquely defined
by the following loop, which should always be used as a source of
symmetry information in preference to the above space-group names.
They are only intended as comments.
;
_shelx_estimated_absorpt_t_min 0.625
_shelx_estimated_absorpt_t_max 0.912

loop_
_space_group_symop_operation_xyz
'x, y, z'
'-x+1/2, -y, z+1/2'
'x+1/2, -y+1/2, -z+1/2'
'-x, y+1/2, -z'
'-x, -y, -z'
'x-1/2, y, -z-1/2'
'-x-1/2, y-1/2, z-1/2'
'x, -y-1/2, z'

loop_
_atom_site_label
_atom_site_type_symbol
_atom_site_fract_x
_atom_site_fract_y
_atom_site_fract_z
_atom_site_U_iso_or_equiv
_atom_site_adp_type
_atom_site_occupancy
_atom_site_site_symmetry_order
_atom_site_calc_flag
_atom_site_refinement_flags_posn
_atom_site_refinement_flags_adp
_atom_site_refinement_flags_occupancy
_atom_site_disorder_assembly
_atom_site_disorder_group
Pt1 Pt -0.10683(2) 0.53381(2) 0.28497(6) 0.0810(2) Uani 1 1 d . . . . .
Ru1 Ru 0.18416(4) 0.65895(2) 0.35411(12) 0.0730(4) Uani 1 1 d . . . . .
N1 N 0.1283(3) 0.67951(18) 0.2769(12) 0.065(3) Uani 1 1 d . U . . .
N2 N 0.1330(5) 0.6359(2) 0.3293(11) 0.069(3) Uani 1 1 d . . . . .
N3 N 0.2163(4) 0.62968(18) 0.4264(11) 0.070(3) Uani 1 1 d . U . . .
N4 N -0.0531(3) 0.55673(17) 0.3023(13) 0.070(3) Uani 1 1 d . U . . .
N5 N 0.1693(6) 0.6701(2) 0.5687(15) 0.096(4) Uani 1 1 d . . . . .
N6 N 0.2345(4) 0.68148(17) 0.3837(16) 0.079(4) Uani 1 1 d . . . . .
N7 N 0.2195(4) 0.65768(19) 0.1472(13) 0.076(3) Uani 1 1 d . U . . .
N8 N -0.1631(4) 0.5553(3) 0.3360(14) 0.101(5) Uani 1 1 d . . . . .
N9 N -0.1583(4) 0.51123(19) 0.2613(13) 0.072(3) Uani 1 1 d . . . . .
N10 N -0.0686(5) 0.50597(19) 0.2293(13) 0.093(4) Uani 1 1 d . . . . .
C1 C 0.1294(5) 0.7018(2) 0.2545(17) 0.095(5) Uani 1 1 d . U . . .
H1 H 0.157630 0.709826 0.265931 0.114 Uiso 1 1 calc R U . . .
C2 C 0.0875(7) 0.7131(2) 0.2135(19) 0.117(6) Uani 1 1 d . U . . .
H2 H 0.087596 0.728881 0.211179 0.140 Uiso 1 1 calc R U . . .
C3 C 0.0460(7) 0.7018(3) 0.176(2) 0.149(7) Uani 1 1 d . U . . .
H3 H 0.020020 0.709358 0.134827 0.179 Uiso 1 1 calc R U . . .
C4 C 0.0452(5) 0.6788(3) 0.2040(17) 0.100(5) Uani 1 1 d . . . . .
H4 H 0.017001 0.670792 0.193222 0.120 Uiso 1 1 calc R U . . .
C5 C 0.0846(6) 0.6681(2) 0.2462(16) 0.081(5) Uani 1 1 d . . . . .
C6 C 0.0887(6) 0.6437(3) 0.2857(15) 0.066(4) Uani 1 1 d . . . . .
C7 C 0.0528(5) 0.6278(3) 0.2767(14) 0.078(4) Uani 1 1 d . . . . .
H7 H 0.023317 0.632655 0.241916 0.093 Uiso 1 1 calc R U . . .
C8 C 0.0579(5) 0.6047(3) 0.3169(13) 0.062(4) Uani 1 1 d . . . . .
C9 C 0.1035(6) 0.5991(2) 0.3675(13) 0.074(4) Uani 1 1 d . . . . .
H9 H 0.108939 0.584284 0.398444 0.089 Uiso 1 1 calc R U . . .
C10 C 0.1415(5) 0.6142(3) 0.3750(14) 0.063(4) Uani 1 1 d . . . . .
C11 C 0.1898(6) 0.6108(2) 0.4291(14) 0.062(4) Uani 1 1 d . . . . .
C12 C 0.2080(5) 0.5899(2) 0.4765(13) 0.072(4) Uani 1 1 d . U . . .
H12 H 0.188604 0.577167 0.482041 0.086 Uiso 1 1 calc R U . . .
C13 C 0.2566(5) 0.5884(2) 0.5160(17) 0.108(6) Uani 1 1 d . U . . .
H13 H 0.270076 0.574457 0.539287 0.130 Uiso 1 1 calc R U . . .
C14 C 0.2834(5) 0.6075(2) 0.5197(16) 0.091(5) Uani 1 1 d . U . . .
H14 H 0.314917 0.606858 0.551309 0.109 Uiso 1 1 calc R U . . .
C15 C 0.2637(5) 0.6276(2) 0.4765(14) 0.076(4) Uani 1 1 d . U . . .
H15 H 0.282407 0.640606 0.480276 0.091 Uiso 1 1 calc R U . . .
C16 C -0.0467(5) 0.5722(2) 0.1866(17) 0.088(5) Uani 1 1 d . U . . .
H16 H -0.067291 0.571697 0.102624 0.106 Uiso 1 1 calc R U . . .
C17 C -0.0116(5) 0.5884(2) 0.1870(16) 0.075(4) Uani 1 1 d . U . . .
H17 H -0.008574 0.598710 0.106571 0.090 Uiso 1 1 calc R U . . .
C18 C 0.0202(5) 0.5887(2) 0.3161(17) 0.067(4) Uani 1 1 d . . . . .
C19 C 0.0143(5) 0.5732(2) 0.4366(17) 0.090(5) Uani 1 1 d . U . . .
H19 H 0.034597 0.572835 0.521290 0.108 Uiso 1 1 calc R U . . .
C20 C -0.0247(4) 0.5582(2) 0.4216(16) 0.086(5) Uani 1 1 d . U . . .
H20 H -0.030590 0.548487 0.504060 0.103 Uiso 1 1 calc R U . . .
C21 C 0.1291(7) 0.6625(3) 0.655(2) 0.105(6) Uani 1 1 d . . . . .
H21 H 0.108970 0.650968 0.621551 0.125 Uiso 1 1 calc R U . . .
C22 C 0.1225(6) 0.6753(3) 0.809(2) 0.127(6) Uani 1 1 d . . . . .
H22 H 0.097958 0.671438 0.875866 0.152 Uiso 1 1 calc R U . . .
C23 C 0.1537(8) 0.6926(4) 0.846(2) 0.177(9) Uani 1 1 d . U . . .
H23 H 0.146916 0.700810 0.934930 0.212 Uiso 1 1 calc R U . . .
C24 C 0.1928(7) 0.6989(3) 0.767(2) 0.134(6) Uani 1 1 d . U . . .
H24 H 0.215256 0.709187 0.802316 0.161 Uiso 1 1 calc R U . . .
C25 C 0.1950(6) 0.6877(3) 0.6228(19) 0.095(5) Uani 1 1 d . U . . .
C26 C 0.2353(6) 0.6941(3) 0.524(2) 0.099(5) Uani 1 1 d . U . . .
C27 C 0.2745(6) 0.7097(2) 0.5360(17) 0.101(5) Uani 1 1 d . U . . .
H27 H 0.276235 0.718449 0.625411 0.121 Uiso 1 1 calc R U . . .
C28 C 0.3097(7) 0.7131(3) 0.427(2) 0.141(7) Uani 1 1 d . U . . .
H28 H 0.335739 0.722363 0.445328 0.169 Uiso 1 1 calc R U . . .
C29 C 0.3037(5) 0.7021(3) 0.296(2) 0.122(6) Uani 1 1 d D . . . .
H29 H 0.324500 0.705443 0.215773 0.147 Uiso 1 1 calc R U . . .
C30 C 0.2679(6) 0.6854(3) 0.267(2) 0.100(6) Uani 1 1 d D U . . .
C31 C 0.2596(6) 0.6707(3) 0.142(3) 0.098(5) Uani 1 1 d . U . . .
C32 C 0.2884(6) 0.6712(3) 0.006(3) 0.106(6) Uani 1 1 d . . . . .
H32 H 0.313389 0.681451 -0.001967 0.127 Uiso 1 1 calc R U . . .
C33 C 0.2792(7) 0.6569(4) -0.110(2) 0.126(7) Uani 1 1 d . . . . .
H33 H 0.299731 0.656539 -0.194590 0.151 Uiso 1 1 calc R U . . .
C34 C 0.2398(7) 0.6425(3) -0.1100(19) 0.109(6) Uani 1 1 d . . . . .
H34 H 0.232766 0.633048 -0.192896 0.130 Uiso 1 1 calc R U . . .
C35 C 0.2119(5) 0.6432(2) 0.023(2) 0.095(5) Uani 1 1 d . . . . .
H35 H 0.186430 0.633215 0.028860 0.114 Uiso 1 1 calc R U . . .
C36 C -0.1623(6) 0.5775(3) 0.3722(17) 0.100(5) Uani 1 1 d . U . . .
H36 H -0.133854 0.585362 0.377376 0.120 Uiso 1 1 calc R U . . .
C37 C -0.2065(6) 0.5886(3) 0.4024(17) 0.105(5) Uani 1 1 d . U . . .
H37 H -0.208537 0.604032 0.423182 0.126 Uiso 1 1 calc R U . . .
C38 C -0.2440(7) 0.5752(3) 0.3983(18) 0.130(7) Uani 1 1 d . U . . .
H38 H -0.272262 0.582418 0.423730 0.156 Uiso 1 1 calc R U . . .
C39 C -0.2489(6) 0.5529(3) 0.3639(17) 0.113(6) Uani 1 1 d . . . . .
H39 H -0.277711 0.545227 0.364304 0.136 Uiso 1 1 calc R U . . .
C40 C -0.2055(7) 0.5429(3) 0.3277(18) 0.098(5) Uani 1 1 d . U . . .
C41 C -0.2014(6) 0.5189(3) 0.2906(17) 0.084(4) Uani 1 1 d . U . . .
C42 C -0.2367(6) 0.5032(3) 0.272(2) 0.128(6) Uani 1 1 d . U . . .
H42 H -0.268107 0.507622 0.282466 0.154 Uiso 1 1 calc R U . . .
C43 C -0.2263(6) 0.4802(3) 0.2364(18) 0.113(5) Uani 1 1 d . U . . .
H43 H -0.250029 0.469269 0.230160 0.135 Uiso 1 1 calc R U . . .
C44 C -0.1784(6) 0.4748(3) 0.2112(19) 0.135(7) Uani 1 1 d . U . . .
H44 H -0.170493 0.459966 0.186598 0.163 Uiso 1 1 calc R U . . .
C45 C -0.1438(5) 0.4902(3) 0.2213(16) 0.080(4) Uani 1 1 d D . . . .
C46 C -0.0932(5) 0.4882(3) 0.2048(18) 0.086(5) Uani 1 1 d D U . . .
C47 C -0.0732(6) 0.4680(3) 0.1625(15) 0.104(5) Uani 1 1 d . U . . .
H47 H -0.092723 0.455845 0.138311 0.124 Uiso 1 1 calc R U . . .
C48 C -0.0236(7) 0.4654(3) 0.1551(18) 0.125(6) Uani 1 1 d . U . . .
H48 H -0.008789 0.451839 0.130407 0.150 Uiso 1 1 calc R U . . .
C49 C 0.0009(5) 0.4852(3) 0.1884(15) 0.090(5) Uani 1 1 d . U . . .
H49 H 0.033835 0.484705 0.187801 0.108 Uiso 1 1 calc R U . . .
C50 C -0.0211(6) 0.5055(2) 0.2225(17) 0.102(5) Uani 1 1 d . . . . .
H50 H -0.003433 0.518548 0.240350 0.122 Uiso 1 1 calc R U . . .
P1 P 0.1099(3) 0.59992(11) 0.8501(7) 0.1444(19) Uani 1 1 d . U . . .
P2 P 0.3795(2) 0.47264(12) 0.8228(7) 0.1431(19) Uani 1 1 d . U . . .
P3 P 0.2266(3) 0.750000 0.0673(11) 0.170(3) Uani 1 2 d DS TU P . .
P4 P 0.3641(3) 0.55396(17) 0.6923(9) 0.187(3) Uani 0.75 1 d D U P . .
P5 P 0.4002(4) 0.64427(17) 0.3169(11) 0.268(4) Uani 0.75 1 d D U P . .
F1 F 0.1394(5) 0.5925(2) 0.9807(15) 0.211(4) Uani 1 1 d . U . . .
F2 F 0.0767(4) 0.61245(19) 0.7148(13) 0.196(3) Uani 1 1 d . U . . .
F3 F 0.0676(4) 0.58641(18) 0.9235(12) 0.193(3) Uani 1 1 d . U . . .
F4 F 0.1142(4) 0.58047(16) 0.7327(11) 0.177(3) Uani 1 1 d . U . . .
F5 F 0.1519(4) 0.61374(15) 0.7741(11) 0.162(3) Uani 1 1 d . U . . .
F6 F 0.0964(4) 0.62180(18) 0.9514(11) 0.193(3) Uani 1 1 d . U . . .
F7 F 0.3353(4) 0.48169(19) 0.9154(12) 0.200(3) Uani 1 1 d . U . . .
F8 F 0.4238(4) 0.46241(19) 0.7375(12) 0.187(3) Uani 1 1 d . U . . .
F9 F 0.3491(4) 0.45154(19) 0.7574(13) 0.188(3) Uani 1 1 d . U . . .
F10 F 0.3857(4) 0.45688(18) 0.9751(12) 0.189(3) Uani 1 1 d . U . . .
F11 F 0.4089(4) 0.4904(2) 0.9078(12) 0.188(3) Uani 1 1 d . U . . .
F12 F 0.3669(4) 0.4864(2) 0.6807(12) 0.198(4) Uani 1 1 d . U . . .
F13 F 0.2260(3) 0.72285(12) 0.0694(11) 0.202(4) Uani 1 1 d D U . . .
F15 F 0.2802(4) 0.750000 0.1164(17) 0.209(5) Uani 1 2 d DS TU P . .
F16 F 0.2101(5) 0.750000 0.2435(13) 0.209(5) Uani 1 2 d DS TU P . .
F17 F 0.1727(4) 0.750000 0.0104(16) 0.216(5) Uani 1 2 d DS TU P . .
F18 F 0.2419(5) 0.750000 -0.1086(14) 0.218(5) Uani 1 2 d DS TU P . .
F19 F 0.3637(4) 0.5717(2) 0.5573(13) 0.209(4) Uani 0.75 1 d D U P . .
F20 F 0.3663(4) 0.5360(2) 0.8243(12) 0.229(5) Uani 0.75 1 d D U P . .
F21 F 0.3252(4) 0.5400(2) 0.6039(13) 0.222(4) Uani 0.75 1 d D U P . .
F22 F 0.3244(4) 0.5669(2) 0.7790(13) 0.229(4) Uani 0.75 1 d D U P . .
F23 F 0.4032(4) 0.5688(2) 0.7764(14) 0.245(5) Uani 0.75 1 d D U P . .
F24 F 0.4027(4) 0.5399(2) 0.6054(13) 0.213(4) Uani 0.75 1 d D U P . .
F25 F 0.3525(5) 0.6408(2) 0.2260(16) 0.280(5) Uani 0.75 1 d D U P . .
F26 F 0.4472(5) 0.6463(2) 0.4139(17) 0.283(5) Uani 0.75 1 d D U P . .
F27 F 0.3897(5) 0.6206(2) 0.3979(16) 0.265(5) Uani 0.75 1 d D U P . .
F28 F 0.3701(5) 0.6552(2) 0.4527(15) 0.274(5) Uani 0.75 1 d D U P . .
F29 F 0.4051(5) 0.6673(2) 0.2445(18) 0.294(5) Uani 0.75 1 d D U P . .
F30 F 0.4261(5) 0.6321(3) 0.1749(15) 0.294(5) Uani 0.75 1 d D U P . .

loop_
_atom_site_aniso_label
_atom_site_aniso_U_11
_atom_site_aniso_U_22
_atom_site_aniso_U_33
_atom_site_aniso_U_23
_atom_site_aniso_U_13
_atom_site_aniso_U_12
Pt1 0.0511(3) 0.1042(5) 0.0877(4) 0.0095(4) 0.0000(4) -0.0074(4)
Ru1 0.0669(8) 0.0761(8) 0.0759(9) -0.0043(7) -0.0037(7) -0.0048(7)
N1 0.053(7) 0.063(6) 0.078(8) 0.014(7) -0.012(7) 0.009(7)
N2 0.082(11) 0.074(9) 0.052(9) -0.015(6) -0.004(7) 0.001(8)
N3 0.071(8) 0.072(8) 0.067(8) 0.011(6) 0.017(7) -0.002(8)
N4 0.060(8) 0.095(9) 0.055(8) 0.003(7) -0.001(6) -0.039(6)
N5 0.111(12) 0.073(10) 0.103(12) -0.001(8) -0.012(10) 0.009(9)
N6 0.070(10) 0.066(8) 0.100(11) 0.001(8) -0.034(8) -0.008(7)
N7 0.078(9) 0.071(9) 0.080(9) 0.004(7) 0.004(7) -0.010(6)
N8 0.031(8) 0.160(13) 0.113(12) 0.020(10) -0.007(7) -0.013(9)
N9 0.026(7) 0.076(8) 0.114(10) -0.015(8) 0.003(7) -0.022(6)
N10 0.074(10) 0.114(11) 0.091(10) 0.014(8) -0.030(8) -0.064(10)
C1 0.089(12) 0.064(6) 0.133(14) 0.018(11) -0.005(11) -0.008(10)
C2 0.130(15) 0.063(12) 0.157(16) 0.001(10) -0.025(14) 0.017(9)
C3 0.135(16) 0.113(17) 0.20(2) 0.023(15) -0.056(15) 0.005(12)
C4 0.062(11) 0.069(11) 0.168(16) 0.033(11) -0.031(11) 0.009(10)
C5 0.089(13) 0.046(11) 0.107(13) -0.007(9) -0.011(10) 0.023(9)
C6 0.048(10) 0.088(13) 0.062(10) -0.003(9) 0.006(8) -0.005(10)
C7 0.050(10) 0.089(12) 0.094(12) 0.009(10) -0.010(9) -0.018(9)
C8 0.043(11) 0.094(13) 0.050(10) 0.010(8) -0.005(8) -0.014(10)
C9 0.059(11) 0.086(11) 0.077(10) -0.020(7) 0.024(10) -0.031(11)
C10 0.039(10) 0.100(13) 0.049(10) -0.015(9) -0.006(8) -0.025(11)
C11 0.081(14) 0.048(11) 0.056(9) 0.005(7) 0.014(9) -0.002(9)
C12 0.057(8) 0.083(11) 0.074(11) 0.032(9) 0.026(8) -0.011(9)
C13 0.075(9) 0.072(8) 0.179(16) 0.018(10) -0.018(11) 0.006(8)
C14 0.062(11) 0.078(9) 0.132(14) -0.035(10) -0.013(9) 0.008(6)
C15 0.076(9) 0.067(7) 0.085(11) -0.018(8) 0.000(9) -0.014(7)
C16 0.069(11) 0.099(13) 0.096(13) -0.006(10) 0.008(10) -0.016(7)
C17 0.075(11) 0.066(10) 0.085(12) 0.036(8) -0.013(10) -0.003(6)
C18 0.069(12) 0.067(10) 0.067(13) 0.006(8) 0.013(9) -0.013(9)
C19 0.080(11) 0.088(12) 0.101(13) 0.004(10) -0.055(10) -0.014(8)
C20 0.040(10) 0.129(13) 0.088(11) 0.010(9) -0.017(7) -0.012(7)
C21 0.136(18) 0.091(13) 0.087(15) -0.024(11) -0.048(12) 0.013(11)
C22 0.140(18) 0.134(16) 0.106(16) 0.033(12) 0.030(13) 0.007(13)
C23 0.137(18) 0.16(2) 0.23(3) -0.065(17) 0.012(13) -0.018(15)
C24 0.149(10) 0.120(9) 0.133(10) -0.028(8) -0.008(8) 0.014(8)
C25 0.111(9) 0.091(8) 0.082(8) -0.005(7) -0.001(8) 0.006(7)
C26 0.093(8) 0.095(8) 0.110(9) 0.015(8) -0.016(8) -0.008(6)
C27 0.114(8) 0.088(8) 0.101(9) -0.024(7) -0.034(8) -0.012(6)
C28 0.143(11) 0.133(10) 0.147(11) -0.013(8) -0.020(9) -0.005(8)
C29 0.077(13) 0.109(13) 0.18(2) -0.001(13) 0.008(13) -0.033(10)
C30 0.081(13) 0.081(13) 0.140(17) 0.019(9) -0.045(13) -0.034(10)
C31 0.058(11) 0.077(13) 0.160(17) -0.013(10) 0.005(12) 0.002(7)
C32 0.088(15) 0.113(16) 0.117(18) 0.035(12) -0.013(14) -0.028(11)
C33 0.055(14) 0.21(2) 0.112(18) -0.014(16) 0.008(12) -0.010(14)
C34 0.100(16) 0.137(16) 0.089(14) 0.029(11) 0.042(13) 0.043(13)
C35 0.098(13) 0.080(12) 0.108(15) 0.006(10) 0.034(12) -0.050(9)
C36 0.087(11) 0.096(13) 0.116(14) 0.012(12) -0.003(9) 0.013(9)
C37 0.102(8) 0.090(8) 0.124(9) -0.010(7) 0.014(8) 0.015(7)
C38 0.125(8) 0.133(8) 0.132(8) -0.002(5) 0.001(5) 0.006(5)
C39 0.086(14) 0.109(15) 0.145(16) 0.035(11) 0.003(11) 0.021(11)
C40 0.071(11) 0.114(8) 0.109(14) 0.024(10) 0.000(11) 0.023(10)
C41 0.065(10) 0.102(8) 0.084(12) 0.043(10) -0.013(10) -0.005(8)
C42 0.055(9) 0.147(10) 0.182(18) 0.021(14) -0.003(11) -0.020(7)
C43 0.082(8) 0.138(9) 0.118(14) 0.015(12) 0.021(11) -0.057(9)
C44 0.092(10) 0.104(11) 0.210(19) -0.033(12) 0.038(15) -0.053(9)
C45 0.082(13) 0.072(11) 0.085(12) -0.003(10) 0.019(10) 0.001(11)
C46 0.021(10) 0.121(13) 0.116(13) 0.012(11) -0.008(9) -0.004(9)
C47 0.099(14) 0.116(13) 0.095(12) -0.010(11) -0.014(11) -0.005(11)
C48 0.118(15) 0.067(10) 0.191(18) -0.010(11) 0.007(13) 0.038(9)
C49 0.082(8) 0.093(8) 0.095(9) 0.018(7) 0.016(7) 0.017(7)
C50 0.067(12) 0.085(12) 0.153(16) 0.032(11) -0.036(12) -0.021(10)
P1 0.171(6) 0.167(5) 0.095(4) -0.027(4) 0.016(4) -0.043(5)
P2 0.108(4) 0.210(5) 0.111(4) -0.037(4) -0.015(4) 0.020(4)
P3 0.187(6) 0.138(5) 0.185(6) 0.000 -0.048(6) 0.000
P4 0.176(6) 0.230(7) 0.154(6) 0.009(5) -0.011(5) 0.055(5)
P5 0.120(7) 0.282(10) 0.401(12) 0.057(9) 0.040(8) 0.107(8)
F1 0.216(8) 0.245(8) 0.173(8) 0.033(7) 0.006(7) -0.009(7)
F2 0.206(8) 0.220(7) 0.161(7) -0.011(7) 0.022(7) -0.045(7)
F3 0.200(8) 0.207(7) 0.173(7) -0.017(6) 0.072(6) -0.068(6)
F4 0.217(7) 0.174(6) 0.139(6) -0.030(6) 0.046(6) -0.076(6)
F5 0.166(7) 0.176(6) 0.143(6) -0.006(6) 0.060(6) -0.063(6)
F6 0.217(8) 0.207(8) 0.155(7) -0.030(6) 0.059(7) -0.032(7)
F7 0.161(7) 0.294(8) 0.144(7) -0.028(6) 0.010(6) 0.059(7)
F8 0.121(6) 0.264(8) 0.177(7) -0.039(7) -0.008(6) 0.014(6)
F9 0.129(7) 0.251(8) 0.184(7) -0.029(7) -0.039(6) -0.016(6)
F10 0.172(7) 0.241(8) 0.156(7) -0.019(6) -0.006(7) 0.029(7)
F11 0.163(7) 0.251(8) 0.149(7) -0.046(6) 0.000(6) 0.001(7)
F12 0.190(8) 0.263(8) 0.140(7) -0.004(7) 0.004(6) 0.051(7)
F13 0.231(8) 0.134(6) 0.240(8) 0.015(6) -0.074(7) -0.013(6)
F15 0.224(10) 0.142(8) 0.262(10) 0.000 -0.046(9) 0.000
F16 0.233(10) 0.170(8) 0.224(10) 0.000 -0.047(9) 0.000
F17 0.231(10) 0.174(9) 0.243(10) 0.000 -0.066(9) 0.000
F18 0.261(10) 0.163(9) 0.232(10) 0.000 -0.017(10) 0.000
F19 0.195(8) 0.258(9) 0.175(8) 0.037(7) 0.017(7) 0.086(7)
F20 0.229(9) 0.290(10) 0.168(9) 0.050(8) 0.000(8) 0.092(8)
F21 0.203(9) 0.270(9) 0.193(9) 0.010(8) 0.005(8) 0.075(8)
F22 0.211(9) 0.303(9) 0.172(9) 0.023(8) -0.015(8) 0.097(8)
F23 0.220(9) 0.308(10) 0.206(9) 0.004(8) -0.021(8) 0.070(9)
F24 0.195(8) 0.261(9) 0.182(8) 0.019(7) 0.014(7) 0.098(7)
F25 0.150(9) 0.301(11) 0.389(13) 0.058(10) 0.010(10) 0.068(9)
F26 0.145(9) 0.307(11) 0.396(13) 0.027(10) 0.027(10) 0.053(9)
F27 0.138(9) 0.272(12) 0.386(13) 0.046(10) 0.040(9) 0.075(9)
F28 0.147(9) 0.292(11) 0.384(14) 0.022(10) 0.029(9) 0.073(9)
F29 0.183(10) 0.285(12) 0.414(14) 0.064(11) 0.021(10) 0.049(10)
F30 0.174(10) 0.304(12) 0.403(14) 0.053(10) 0.024(10) 0.075(9)

loop_
_atom_type_symbol
_atom_type_description
_atom_type_scat_dispersion_real
_atom_type_scat_dispersion_imag
_atom_type_scat_source
C C 0.0033 0.0016 'International Tables Vol C Tables 4.2.6.8 and 6.1.1.4'
H H 0.0000 0.0000 'International Tables Vol C Tables 4.2.6.8 and 6.1.1.4'
N N 0.0061 0.0033 'International Tables Vol C Tables 4.2.6.8 and 6.1.1.4'
F F 0.0171 0.0103 'International Tables Vol C Tables 4.2.6.8 and 6.1.1.4'
P P 0.1023 0.0942 'International Tables Vol C Tables 4.2.6.8 and 6.1.1.4'
Ru Ru -1.2594 0.8363 'International Tables Vol C Tables 4.2.6.8 and 6.1.1.4'
Pt Pt -1.7033 8.3905 'International Tables Vol C Tables 4.2.6.8 and 6.1.1.4'
O O 0.0106 0.0060 'International Tables Vol C Tables 4.2.6.8 and 6.1.1.4'

loop_
_geom_angle_atom_site_label_1
_geom_angle_atom_site_label_2
_geom_angle_atom_site_label_3
_geom_angle
_geom_angle_site_symmetry_1
_geom_angle_site_symmetry_3
_geom_angle_publ_flag
N9 Pt1 N10 79.6(5) . . ?
N9 Pt1 N4 178.1(5) . . ?
N10 Pt1 N4 99.3(5) . . ?
N9 Pt1 N8 82.7(5) . . ?
N10 Pt1 N8 162.3(6) . . ?
N4 Pt1 N8 98.5(5) . . ?
N6 Ru1 N2 178.7(5) . . ?
N6 Ru1 N3 102.2(5) . . ?
N2 Ru1 N3 77.2(5) . . ?
N6 Ru1 N5 79.0(6) . . ?
N2 Ru1 N5 99.9(6) . . ?
N3 Ru1 N5 94.9(4) . . ?
N6 Ru1 N7 77.7(6) . . ?
N2 Ru1 N7 103.5(4) . . ?
N3 Ru1 N7 91.2(4) . . ?
N5 Ru1 N7 156.6(6) . . ?
N6 Ru1 N1 101.1(4) . . ?
N2 Ru1 N1 79.4(5) . . ?
N3 Ru1 N1 156.6(5) . . ?
N5 Ru1 N1 87.1(4) . . ?
N7 Ru1 N1 96.2(4) . . ?
C1 N1 C5 117.3(11) . . ?
C1 N1 Ru1 127.0(9) . . ?
C5 N1 Ru1 115.7(9) . . ?
C6 N2 C10 123.2(13) . . ?
C6 N2 Ru1 117.3(10) . . ?
C10 N2 Ru1 118.9(10) . . ?
C11 N3 C15 116.8(12) . . ?
C11 N3 Ru1 117.4(10) . . ?
C15 N3 Ru1 125.8(9) . . ?
C20 N4 C16 116.9(12) . . ?
C20 N4 Pt1 123.9(10) . . ?
C16 N4 Pt1 119.2(10) . . ?
C21 N5 C25 119.2(15) . . ?
C21 N5 Ru1 122.9(12) . . ?
C25 N5 Ru1 117.3(13) . . ?
C30 N6 C26 121.3(15) . . ?
C30 N6 Ru1 120.3(11) . . ?
C26 N6 Ru1 118.4(12) . . ?
C35 N7 C31 116.4(14) . . ?
C35 N7 Ru1 128.5(10) . . ?
C31 N7 Ru1 114.4(12) . . ?
C36 N8 C40 122.2(15) . . ?
C36 N8 Pt1 129.0(11) . . ?
C40 N8 Pt1 108.8(12) . . ?
C41 N9 C45 129.9(13) . . ?
C41 N9 Pt1 115.1(11) . . ?
C45 N9 Pt1 115.0(10) . . ?
C46 N10 C50 121.3(14) . . ?
C46 N10 Pt1 114.7(12) . . ?
C50 N10 Pt1 124.0(10) . . ?
C2 C1 N1 119.2(13) . . ?
C2 C1 H1 120.4 . . ?
N1 C1 H1 120.4 . . ?
C1 C2 C3 122.8(16) . . ?
C1 C2 H2 118.6 . . ?
C3 C2 H2 118.6 . . ?
C2 C3 C4 116.7(17) . . ?
C2 C3 H3 121.7 . . ?
C4 C3 H3 121.7 . . ?
C5 C4 C3 120.1(15) . . ?
C5 C4 H4 119.9 . . ?
C3 C4 H4 119.9 . . ?
C4 C5 N1 123.2(13) . . ?
C4 C5 C6 126.1(16) . . ?
N1 C5 C6 110.3(13) . . ?
N2 C6 C7 117.0(14) . . ?
N2 C6 C5 116.9(14) . . ?
C7 C6 C5 126.0(16) . . ?
C6 C7 C8 124.5(14) . . ?
C6 C7 H7 117.8 . . ?
C8 C7 H7 117.8 . . ?
C7 C8 C18 124.4(14) . . ?
C7 C8 C9 113.2(13) . . ?
C18 C8 C9 122.3(14) . . ?
C10 C9 C8 125.0(14) . . ?
C10 C9 H9 117.5 . . ?
C8 C9 H9 117.5 . . ?
N2 C10 C9 116.9(14) . . ?
N2 C10 C11 112.9(13) . . ?
C9 C10 C11 130.1(17) . . ?
N3 C11 C12 122.2(15) . . ?
N3 C11 C10 113.5(13) . . ?
C12 C11 C10 124.3(15) . . ?
C11 C12 C13 118.7(14) . . ?
C11 C12 H12 120.6 . . ?
C13 C12 H12 120.6 . . ?
C14 C13 C12 119.7(14) . . ?
C14 C13 H13 120.1 . . ?
C12 C13 H13 120.1 . . ?
C15 C14 C13 119.3(15) . . ?
C15 C14 H14 120.4 . . ?
C13 C14 H14 120.4 . . ?
C14 C15 N3 123.0(13) . . ?
C14 C15 H15 118.5 . . ?
N3 C15 H15 118.5 . . ?
C17 C16 N4 123.8(14) . . ?
C17 C16 H16 118.1 . . ?
N4 C16 H16 118.1 . . ?
C16 C17 C18 117.5(12) . . ?
C16 C17 H17 121.3 . . ?
C18 C17 H17 121.3 . . ?
C17 C18 C19 120.0(13) . . ?
C17 C18 C8 118.7(13) . . ?
C19 C18 C8 121.3(14) . . ?
C20 C19 C18 115.6(13) . . ?
C20 C19 H19 122.2 . . ?
C18 C19 H19 122.2 . . ?
N4 C20 C19 126.0(13) . . ?
N4 C20 H20 117.0 . . ?
C19 C20 H20 117.0 . . ?
N5 C21 C22 113.0(15) . . ?
N5 C21 H21 123.5 . . ?
C22 C21 H21 123.5 . . ?
C23 C22 C21 118.9(17) . . ?
C23 C22 H22 120.5 . . ?
C21 C22 H22 120.5 . . ?
C22 C23 C24 127(2) . . ?
C22 C23 H23 116.4 . . ?
C24 C23 H23 116.4 . . ?
C23 C24 C25 110.7(19) . . ?
C23 C24 H24 124.6 . . ?
C25 C24 H24 124.6 . . ?
N5 C25 C24 130.0(17) . . ?
N5 C25 C26 114.3(17) . . ?
C24 C25 C26 115.2(19) . . ?
N6 C26 C27 113.8(15) . . ?
N6 C26 C25 110.4(16) . . ?
C27 C26 C25 135.7(19) . . ?
C28 C27 C26 126.4(16) . . ?
C28 C27 H27 116.8 . . ?
C26 C27 H27 116.8 . . ?
C29 C28 C27 115.2(19) . . ?
C29 C28 H28 122.4 . . ?
C27 C28 H28 122.4 . . ?
C28 C29 C30 125.4(19) . . ?
C28 C29 H29 117.3 . . ?
C30 C29 H29 117.3 . . ?
N6 C30 C29 117.4(17) . . ?
N6 C30 C31 110.1(16) . . ?
C29 C30 C31 132(2) . . ?
C32 C31 N7 120.8(18) . . ?
C32 C31 C30 122(2) . . ?
N7 C31 C30 117.1(18) . . ?
C33 C32 C31 119(2) . . ?
C33 C32 H32 120.3 . . ?
C31 C32 H32 120.3 . . ?
C32 C33 C34 122(2) . . ?
C32 C33 H33 118.8 . . ?
C34 C33 H33 118.8 . . ?
C35 C34 C33 115.7(18) . . ?
C35 C34 H34 122.2 . . ?
C33 C34 H34 122.2 . . ?
N7 C35 C34 124.6(15) . . ?
N7 C35 H35 117.7 . . ?
C34 C35 H35 117.7 . . ?
N8 C36 C37 118.4(16) . . ?
N8 C36 H36 120.8 . . ?
C37 C36 H36 120.8 . . ?
C36 C37 C38 114.6(16) . . ?
C36 C37 H37 122.7 . . ?
C38 C37 H37 122.7 . . ?
C39 C38 C37 131.9(19) . . ?
C39 C38 H38 114.0 . . ?
C37 C38 H38 114.0 . . ?
C40 C39 C38 111.7(18) . . ?
C40 C39 H39 124.1 . . ?
C38 C39 H39 124.1 . . ?
C39 C40 N8 121.0(16) . . ?
C39 C40 C41 122.0(18) . . ?
N8 C40 C41 116.8(17) . . ?
N9 C41 C42 114.4(16) . . ?
N9 C41 C40 116.5(16) . . ?
C42 C41 C40 128.9(18) . . ?
C41 C42 C43 121.6(17) . . ?
C41 C42 H42 119.2 . . ?
C43 C42 H42 119.2 . . ?
C44 C43 C42 116.5(15) . . ?
C44 C43 H43 121.8 . . ?
C42 C43 H43 121.8 . . ?
C45 C44 C43 122.6(15) . . ?
C45 C44 H44 118.7 . . ?
C43 C44 H44 118.7 . . ?
C44 C45 N9 114.9(14) . . ?
C44 C45 C46 131.4(16) . . ?
N9 C45 C46 113.6(15) . . ?
N10 C46 C47 122.5(14) . . ?
N10 C46 C45 117.0(17) . . ?
C47 C46 C45 120.4(16) . . ?
C48 C47 C46 121.0(16) . . ?
C48 C47 H47 119.5 . . ?
C46 C47 H47 119.5 . . ?
C47 C48 C49 113.2(15) . . ?
C47 C48 H48 123.4 . . ?
C49 C48 H48 123.4 . . ?
C50 C49 C48 123.4(15) . . ?
C50 C49 H49 118.3 . . ?
C48 C49 H49 118.3 . . ?
N10 C50 C49 118.3(14) . . ?
N10 C50 H50 120.8 . . ?
C49 C50 H50 120.8 . . ?
F1 P1 F4 103.8(8) . . ?
F1 P1 F5 92.9(8) . . ?
F4 P1 F5 92.9(6) . . ?
F1 P1 F6 87.4(7) . . ?
F4 P1 F6 168.4(8) . . ?
F5 P1 F6 89.4(6) . . ?
F1 P1 F3 88.1(7) . . ?
F4 P1 F3 87.0(6) . . ?
F5 P1 F3 179.0(9) . . ?
F6 P1 F3 90.5(6) . . ?
F1 P1 F2 170.9(8) . . ?
F4 P1 F2 85.0(6) . . ?
F5 P1 F2 84.2(6) . . ?
F6 P1 F2 83.9(7) . . ?
F3 P1 F2 94.8(7) . . ?
F12 P2 F11 98.6(8) . . ?
F12 P2 F8 90.6(7) . . ?
F11 P2 F8 93.3(6) . . ?
F12 P2 F7 92.6(7) . . ?
F11 P2 F7 87.3(6) . . ?
F8 P2 F7 176.6(8) . . ?
F12 P2 F10 172.5(8) . . ?
F11 P2 F10 86.8(6) . . ?
F8 P2 F10 94.3(6) . . ?
F7 P2 F10 82.3(6) . . ?
F12 P2 F9 90.3(7) . . ?
F11 P2 F9 171.0(8) . . ?
F8 P2 F9 87.8(6) . . ?
F7 P2 F9 91.1(7) . . ?
F10 P2 F9 84.2(7) . . ?
F15 P3 F13 90.5(4) . . ?
F15 P3 F13 90.5(4) . 8_575 ?
F13 P3 F13 178.1(9) . 8_575 ?
F15 P3 F18 89.9(7) . . ?
F13 P3 F18 90.8(4) . . ?
F13 P3 F18 90.8(4) 8_575 . ?
F15 P3 F16 91.3(7) . . ?
F13 P3 F16 89.2(4) . . ?
F13 P3 F16 89.2(4) 8_575 . ?
F18 P3 F16 178.8(7) . . ?
F15 P3 F17 177.8(10) . . ?
F13 P3 F17 89.6(4) . . ?
F13 P3 F17 89.6(4) 8_575 . ?
F18 P3 F17 87.9(7) . . ?
F16 P3 F17 90.9(7) . . ?
F22 P4 F20 90.6(7) . . ?
F22 P4 F24 177.4(8) . . ?
F20 P4 F24 87.9(7) . . ?
F22 P4 F23 90.4(7) . . ?
F20 P4 F23 90.7(7) . . ?
F24 P4 F23 91.8(7) . . ?
F22 P4 F19 91.5(7) . . ?
F20 P4 F19 177.9(7) . . ?
F24 P4 F19 90.0(6) . . ?
F23 P4 F19 88.7(7) . . ?
F22 P4 F21 89.3(7) . . ?
F20 P4 F21 91.7(7) . . ?
F24 P4 F21 88.6(6) . . ?
F23 P4 F21 177.7(10) . . ?
F19 P4 F21 89.0(6) . . ?
F29 P5 F25 89.3(7) . . ?
F29 P5 F26 94.4(8) . . ?
F25 P5 F26 176.2(9) . . ?
F29 P5 F28 89.5(7) . . ?
F25 P5 F28 88.0(7) . . ?
F26 P5 F28 91.4(7) . . ?
F29 P5 F30 92.5(8) . . ?
F25 P5 F30 86.9(7) . . ?
F26 P5 F30 93.5(7) . . ?
F28 P5 F30 174.6(10) . . ?
F29 P5 F27 174.2(11) . . ?
F25 P5 F27 86.9(7) . . ?
F26 P5 F27 89.4(7) . . ?
F28 P5 F27 86.0(7) . . ?
F30 P5 F27 91.7(7) . . ?

loop_
_geom_bond_atom_site_label_1
_geom_bond_atom_site_label_2
_geom_bond_distance
_geom_bond_site_symmetry_2
_geom_bond_publ_flag
Pt1 N9 1.982(9) . ?
Pt1 N10 2.024(13) . ?
Pt1 N4 2.037(9) . ?
Pt1 N8 2.079(12) . ?
Ru1 N6 1.963(11) . ?
Ru1 N2 1.993(11) . ?
Ru1 N3 2.049(10) . ?
Ru1 N5 2.014(13) . ?
Ru1 N7 2.051(11) . ?
Ru1 N1 2.097(9) . ?
N1 C1 1.333(13) . ?
N1 C5 1.431(15) . ?
N2 C6 1.383(14) . ?
N2 C10 1.363(14) . ?
N3 C11 1.345(14) . ?
N3 C15 1.412(14) . ?
N4 C20 1.310(13) . ?
N4 C16 1.366(14) . ?
N5 C21 1.431(17) . ?
N5 C25 1.351(16) . ?
N6 C30 1.399(18) . ?
N6 C26 1.427(16) . ?
N7 C35 1.392(15) . ?
N7 C31 1.367(17) . ?
N8 C36 1.348(14) . ?
N8 C40 1.403(17) . ?
N9 C41 1.322(15) . ?
N9 C45 1.351(13) . ?
N10 C46 1.274(15) . ?
N10 C50 1.341(15) . ?
C1 C2 1.403(16) . ?
C1 H1 0.9300 . ?
C2 C3 1.386(19) . ?
C2 H2 0.9300 . ?
C3 C4 1.379(17) . ?
C3 H3 0.9300 . ?
C4 C5 1.331(16) . ?
C4 H4 0.9300 . ?
C5 C6 1.486(16) . ?
C6 C7 1.381(14) . ?
C7 C8 1.417(15) . ?
C7 H7 0.9300 . ?
C8 C18 1.422(16) . ?
C8 C9 1.398(15) . ?
C9 C10 1.395(15) . ?
C9 H9 0.9300 . ?
C10 C11 1.455(16) . ?
C11 C12 1.398(14) . ?
C12 C13 1.414(15) . ?
C12 H12 0.9300 . ?
C13 C14 1.358(15) . ?
C13 H13 0.9300 . ?
C14 C15 1.364(15) . ?
C14 H14 0.9300 . ?
C15 H15 0.9300 . ?
C16 C17 1.379(15) . ?
C16 H16 0.9300 . ?
C17 C18 1.432(15) . ?
C17 H17 0.9300 . ?
C18 C19 1.394(15) . ?
C19 C20 1.420(15) . ?
C19 H19 0.9300 . ?
C20 H20 0.9300 . ?
C21 C22 1.544(19) . ?
C21 H21 0.9300 . ?
C22 C23 1.39(2) . ?
C22 H22 0.9300 . ?
C23 C24 1.35(2) . ?
C23 H23 0.9300 . ?
C24 C25 1.412(19) . ?
C24 H24 0.9300 . ?
C25 C26 1.470(18) . ?
C26 C27 1.446(17) . ?
C27 C28 1.38(2) . ?
C27 H27 0.9300 . ?
C28 C29 1.317(18) . ?
C28 H28 0.9300 . ?
C29 C30 1.436(14) . ?
C29 H29 0.9300 . ?
C30 C31 1.41(2) . ?
C31 C32 1.43(2) . ?
C32 C33 1.338(18) . ?
C32 H32 0.9300 . ?
C33 C34 1.400(19) . ?
C33 H33 0.9300 . ?
C34 C35 1.394(16) . ?
C34 H34 0.9300 . ?
C35 H35 0.9300 . ?
C36 C37 1.432(17) . ?
C36 H36 0.9300 . ?
C37 C38 1.322(18) . ?
C37 H37 0.9300 . ?
C38 C39 1.358(17) . ?
C38 H38 0.9300 . ?
C39 C40 1.397(18) . ?
C39 H39 0.9300 . ?
C40 C41 1.457(18) . ?
C41 C42 1.370(18) . ?
C42 C43 1.421(17) . ?
C42 H42 0.9300 . ?
C43 C44 1.404(18) . ?
C43 H43 0.9300 . ?
C44 C45 1.337(16) . ?
C44 H44 0.9300 . ?
C45 C46 1.441(14) . ?
C46 C47 1.366(18) . ?
C47 C48 1.411(17) . ?
C47 H47 0.9300 . ?
C48 C49 1.383(17) . ?
C48 H48 0.9300 . ?
C49 C50 1.385(16) . ?
C49 H49 0.9300 . ?
C50 H50 0.9300 . ?
P1 F1 1.471(12) . ?
P1 F4 1.537(9) . ?
P1 F5 1.582(10) . ?
P1 F6 1.607(11) . ?
P1 F3 1.569(11) . ?
P1 F2 1.671(13) . ?
P2 F12 1.517(11) . ?
P2 F11 1.525(11) . ?
P2 F8 1.573(10) . ?
P2 F7 1.576(10) . ?
P2 F10 1.623(11) . ?
P2 F9 1.615(11) . ?
P3 F15 1.569(9) . ?
P3 F13 1.603(7) . ?
P3 F13 1.603(7) 8_575 ?
P3 F18 1.582(9) . ?
P3 F16 1.595(9) . ?
P3 F17 1.599(9) . ?
P4 F22 1.552(8) . ?
P4 F20 1.559(8) . ?
P4 F24 1.561(8) . ?
P4 F23 1.586(8) . ?
P4 F19 1.568(8) . ?
P4 F21 1.572(8) . ?
P5 F29 1.501(15) . ?
P5 F25 1.573(9) . ?
P5 F26 1.573(9) . ?
P5 F28 1.587(7) . ?
P5 F30 1.598(9) . ?
P5 F27 1.591(9) . ?

loop_
_geom_torsion_atom_site_label_1
_geom_torsion_atom_site_label_2
_geom_torsion_atom_site_label_3
_geom_torsion_atom_site_label_4
_geom_torsion
_geom_torsion_site_symmetry_1
_geom_torsion_site_symmetry_2
_geom_torsion_site_symmetry_3
_geom_torsion_site_symmetry_4
_geom_torsion_publ_flag
C5 N1 C1 C2 4(2) . . . . ?
Ru1 N1 C1 C2 -175.1(11) . . . . ?
N1 C1 C2 C3 -8(3) . . . . ?
C1 C2 C3 C4 10(3) . . . . ?
C2 C3 C4 C5 -8(3) . . . . ?
C3 C4 C5 N1 5(2) . . . . ?
C3 C4 C5 C6 177.5(15) . . . . ?
C1 N1 C5 C4 -3(2) . . . . ?
Ru1 N1 C5 C4 176.5(12) . . . . ?
C1 N1 C5 C6 -176.7(11) . . . . ?
Ru1 N1 C5 C6 3.0(14) . . . . ?
C10 N2 C6 C7 -5.5(18) . . . . ?
Ru1 N2 C6 C7 -176.6(9) . . . . ?
C10 N2 C6 C5 177.0(11) . . . . ?
Ru1 N2 C6 C5 5.9(15) . . . . ?
C4 C5 C6 N2 -178.9(14) . . . . ?
N1 C5 C6 N2 -5.7(17) . . . . ?
C4 C5 C6 C7 4(2) . . . . ?
N1 C5 C6 C7 177.2(12) . . . . ?
N2 C6 C7 C8 4(2) . . . . ?
C5 C6 C7 C8 -179.3(12) . . . . ?
C6 C7 C8 C18 176.2(12) . . . . ?
C6 C7 C8 C9 -0.1(19) . . . . ?
C7 C8 C9 C10 -1.8(18) . . . . ?
C18 C8 C9 C10 -178.1(11) . . . . ?
C6 N2 C10 C9 3.8(17) . . . . ?
Ru1 N2 C10 C9 174.8(8) . . . . ?
C6 N2 C10 C11 -174.5(11) . . . . ?
Ru1 N2 C10 C11 -3.5(14) . . . . ?
C8 C9 C10 N2 0.0(18) . . . . ?
C8 C9 C10 C11 178.0(12) . . . . ?
C15 N3 C11 C12 -1.0(17) . . . . ?
Ru1 N3 C11 C12 -179.9(9) . . . . ?
C15 N3 C11 C10 -179.7(10) . . . . ?
Ru1 N3 C11 C10 1.4(13) . . . . ?
N2 C10 C11 N3 1.2(15) . . . . ?
C9 C10 C11 N3 -176.8(11) . . . . ?
N2 C10 C11 C12 -177.4(11) . . . . ?
C9 C10 C11 C12 5(2) . . . . ?
N3 C11 C12 C13 -3.0(19) . . . . ?
C10 C11 C12 C13 175.4(12) . . . . ?
C11 C12 C13 C14 6(2) . . . . ?
C12 C13 C14 C15 -4(2) . . . . ?
C13 C14 C15 N3 0(2) . . . . ?
C11 N3 C15 C14 2.9(19) . . . . ?
Ru1 N3 C15 C14 -178.3(10) . . . . ?
C20 N4 C16 C17 2(2) . . . . ?
Pt1 N4 C16 C17 179.9(10) . . . . ?
N4 C16 C17 C18 1(2) . . . . ?
C16 C17 C18 C19 -1(2) . . . . ?
C16 C17 C18 C8 177.7(12) . . . . ?
C7 C8 C18 C17 44.9(18) . . . . ?
C9 C8 C18 C17 -139.1(12) . . . . ?
C7 C8 C18 C19 -136.1(14) . . . . ?
C9 C8 C18 C19 39.9(19) . . . . ?
C17 C18 C19 C20 -1(2) . . . . ?
C8 C18 C19 C20 180.0(12) . . . . ?
C16 N4 C20 C19 -5(2) . . . . ?
Pt1 N4 C20 C19 177.4(11) . . . . ?
C18 C19 C20 N4 4(2) . . . . ?
C25 N5 C21 C22 -3.5(19) . . . . ?
Ru1 N5 C21 C22 -174.0(9) . . . . ?
N5 C21 C22 C23 2(2) . . . . ?
C21 C22 C23 C24 -6(3) . . . . ?
C22 C23 C24 C25 9(3) . . . . ?
C21 N5 C25 C24 9(3) . . . . ?
Ru1 N5 C25 C24 -179.6(14) . . . . ?
C21 N5 C25 C26 -179.8(12) . . . . ?
Ru1 N5 C25 C26 -8.8(17) . . . . ?
C23 C24 C25 N5 -12(3) . . . . ?
C23 C24 C25 C26 177.6(15) . . . . ?
C30 N6 C26 C27 -3(2) . . . . ?
Ru1 N6 C26 C27 178.5(9) . . . . ?
C30 N6 C26 C25 176.4(12) . . . . ?
Ru1 N6 C26 C25 -1.8(16) . . . . ?
N5 C25 C26 N6 6.7(19) . . . . ?
C24 C25 C26 N6 178.9(12) . . . . ?
N5 C25 C26 C27 -173.7(15) . . . . ?
C24 C25 C26 C27 -1(3) . . . . ?
N6 C26 C27 C28 -1(2) . . . . ?
C25 C26 C27 C28 179.6(17) . . . . ?
C26 C27 C28 C29 6(3) . . . . ?
C27 C28 C29 C30 -8(3) . . . . ?
C26 N6 C30 C29 2(2) . . . . ?
Ru1 N6 C30 C29 -180.0(10) . . . . ?
C26 N6 C30 C31 179.4(12) . . . . ?
Ru1 N6 C30 C31 -2.4(18) . . . . ?
C28 C29 C30 N6 4(3) . . . . ?
C28 C29 C30 C31 -172.5(18) . . . . ?
C35 N7 C31 C32 8(2) . . . . ?
Ru1 N7 C31 C32 179.0(12) . . . . ?
C35 N7 C31 C30 -179.8(14) . . . . ?
Ru1 N7 C31 C30 -8.6(18) . . . . ?
N6 C30 C31 C32 179.5(14) . . . . ?
C29 C30 C31 C32 -3(3) . . . . ?
N6 C30 C31 N7 7(2) . . . . ?
C29 C30 C31 N7 -175.8(15) . . . . ?
N7 C31 C32 C33 -8(3) . . . . ?
C30 C31 C32 C33 -179.9(16) . . . . ?
C31 C32 C33 C34 5(3) . . . . ?
C32 C33 C34 C35 -3(3) . . . . ?
C31 N7 C35 C34 -6(2) . . . . ?
Ru1 N7 C35 C34 -175.5(10) . . . . ?
C33 C34 C35 N7 3(2) . . . . ?
C40 N8 C36 C37 0(2) . . . . ?
Pt1 N8 C36 C37 179.8(10) . . . . ?
N8 C36 C37 C38 3(2) . . . . ?
C36 C37 C38 C39 -3(3) . . . . ?
C37 C38 C39 C40 0(3) . . . . ?
C38 C39 C40 N8 3(2) . . . . ?
C38 C39 C40 C41 178.4(14) . . . . ?
C36 N8 C40 C39 -3(2) . . . . ?
Pt1 N8 C40 C39 177.0(11) . . . . ?
C36 N8 C40 C41 -178.8(14) . . . . ?
Pt1 N8 C40 C41 1.2(16) . . . . ?
C45 N9 C41 C42 -3(2) . . . . ?
Pt1 N9 C41 C42 179.2(11) . . . . ?
C45 N9 C41 C40 -178.6(14) . . . . ?
Pt1 N9 C41 C40 3.2(17) . . . . ?
C39 C40 C41 N9 -178.7(14) . . . . ?
N8 C40 C41 N9 -3(2) . . . . ?
C39 C40 C41 C42 6(3) . . . . ?
N8 C40 C41 C42 -178.3(16) . . . . ?
N9 C41 C42 C43 5(2) . . . . ?
C40 C41 C42 C43 -179.6(15) . . . . ?
C41 C42 C43 C44 -4(3) . . . . ?
C42 C43 C44 C45 1(3) . . . . ?
C43 C44 C45 N9 2(2) . . . . ?
C43 C44 C45 C46 177.9(16) . . . . ?
C41 N9 C45 C44 -1(2) . . . . ?
Pt1 N9 C45 C44 177.5(11) . . . . ?
C41 N9 C45 C46 -177.7(14) . . . . ?
Pt1 N9 C45 C46 0.6(16) . . . . ?
C50 N10 C46 C47 -3(2) . . . . ?
Pt1 N10 C46 C47 178.5(12) . . . . ?
C50 N10 C46 C45 177.4(13) . . . . ?
Pt1 N10 C46 C45 -0.6(18) . . . . ?
C44 C45 C46 N10 -176.3(17) . . . . ?
N9 C45 C46 N10 0(2) . . . . ?
C44 C45 C46 C47 5(3) . . . . ?
N9 C45 C46 C47 -179.1(14) . . . . ?
N10 C46 C47 C48 5(2) . . . . ?
C45 C46 C47 C48 -176.1(14) . . . . ?
C46 C47 C48 C49 -2(2) . . . . ?
C47 C48 C49 C50 -1(2) . . . . ?
C46 N10 C50 C49 0(2) . . . . ?
Pt1 N10 C50 C49 177.7(9) . . . . ?
C48 C49 C50 N10 3(2) . . . . ?
